data_2012135
loop_
_publ_author_name
'Ardeshir, Khazaei'
'Banks, R. Eric'
'Besheesh, Mohammed K.'
'Brisdon, Alan K.'
'Pritchard, Robin G.'

_publ_section_title
;
 1,2-Bis(<i>N</i>-fluoro-<i>p</i>-toluenesulfonamido)ethane chloroform
 solvate
;
_journal_issue 8
_journal_name_full 'Acta Crystallographica Section C'
_journal_page_first 970
_journal_page_last 972
_journal_paper_doi 10.1107/S0108270101007983
_journal_volume 57
_journal_year 2001
_chemical_formula_moiety 'C16 H18 F2 N2 O4 S2 , C H Cl3'
_chemical_formula_structural 'C17 H19 Cl3 F2 N2 O4 S2'
_chemical_formula_sum 'C17 H19 Cl3 F2 N2 O4 S2'
_chemical_formula_weight 523.81
_chemical_name_systematic
;
1,2-bis(N-fluoro-p-toluenesulfonamido)ethane
;
_space_group_IT_number 13
_symmetry_cell_setting monoclinic
_symmetry_space_group_name_Hall '-P 2yac'
_symmetry_space_group_name_H-M 'P 1 2/n 1'
_cell_angle_alpha 90
_cell_angle_beta 94.815(10)
_cell_angle_gamma 90
_cell_formula_units_Z 4
_cell_length_a 10.9948(10)
_cell_length_b 9.6922(10)
_cell_length_c 21.381(5)
_cell_measurement_reflns_used 25
_cell_measurement_temperature 293(2)
_cell_measurement_theta_max 17.2
_cell_measurement_theta_min 12.7
_cell_volume 2270.4(6)
_computing_cell_refinement 'CAD4 Express'
_computing_data_collection 'CAD4 Express (Enraf-Nonius, 1994)'
_computing_data_reduction 'XCAD4 (Harms & Wocadlo, 1995)'
_computing_molecular_graphics 'Ortep-3 for Windows (Farrugia, 1997)'
_computing_publication_material 'WinGX publication routines (Farrugia, 1999)'
_computing_structure_refinement 'SHELXL97 (Sheldrick, 1997)'
_computing_structure_solution 'SHELXS97 (Sheldrick, 1997)'
_diffrn_ambient_temperature 293(2)
_diffrn_measured_fraction_theta_full 1.00
_diffrn_measured_fraction_theta_max 1.00
_diffrn_measurement_device '\k-geometry diffractometer'
_diffrn_measurement_device_type 'Enraf Nonius CAD4'
_diffrn_measurement_method 'non-profiled omega scans'
_diffrn_radiation_monochromator graphite
_diffrn_radiation_type MoK\a
_diffrn_radiation_wavelength .71073
_diffrn_reflns_av_R_equivalents .017
_diffrn_reflns_limit_h_max 13
_diffrn_reflns_limit_h_min 0
_diffrn_reflns_limit_k_max 11
_diffrn_reflns_limit_k_min 0
_diffrn_reflns_limit_l_max 25
_diffrn_reflns_limit_l_min -25
_diffrn_reflns_number 4222
_diffrn_reflns_theta_full 25.0
_diffrn_reflns_theta_max 25.0
_diffrn_reflns_theta_min 1.9
_diffrn_standards_decay_% 3
_diffrn_standards_interval_time 60
_diffrn_standards_number 3
_exptl_absorpt_coefficient_mu .63
_exptl_absorpt_correction_T_max .940
_exptl_absorpt_correction_T_min .810
_exptl_absorpt_correction_type psi-scan
_exptl_absorpt_process_details
;
(North et al., 1968)
;
_exptl_crystal_colour colourless
_exptl_crystal_density_diffrn 1.532
_exptl_crystal_density_method 'not measured'
_exptl_crystal_description plate
_exptl_crystal_F_000 1072
_exptl_crystal_size_max .35
_exptl_crystal_size_mid .3
_exptl_crystal_size_min .1
_refine_diff_density_max .36
_refine_diff_density_min -.30
_refine_ls_extinction_method none
_refine_ls_goodness_of_fit_ref 1.042
_refine_ls_hydrogen_treatment mixed
_refine_ls_matrix_type full
_refine_ls_number_parameters 309
_refine_ls_number_reflns 3999
_refine_ls_number_restraints 72
_refine_ls_restrained_S_all 1.068
_refine_ls_R_factor_all .092
_refine_ls_R_factor_gt .050
_refine_ls_shift/su_max .026
_refine_ls_shift/su_mean .001
_refine_ls_structure_factor_coef Fsqd
_refine_ls_weighting_details 'w=1/[\s^2^(Fo^2^)+(0.0717P)^2^+0.3412P] where P=(Fo^2^+2Fc^2^)/3'
_refine_ls_weighting_scheme calc
_refine_ls_wR_factor_ref .142
_reflns_number_gt 2572
_reflns_number_total 3999
_reflns_threshold_expression I>2\s(I)
_cod_data_source_file gg1055.cif
_cod_data_source_block I
_cod_depositor_comments
;
The following automatic conversions were performed:
'_geom_bond_publ_flag' value 'YES' changed to 'yes' according to
'/home/saulius/struct/CIF-dictionaries/cif_core.dic' dictionary named
'cif_core.dic' version 2.4.1 from 2010-06-29 (14
times).

'_geom_bond_publ_flag' value 'NO' changed to 'no' according to
'/home/saulius/struct/CIF-dictionaries/cif_core.dic' dictionary named
'cif_core.dic' version 2.4.1 from 2010-06-29 (39 times).

Automatic conversion script
Id: cif_fix_enum 1527 2010-12-29 10:47:43Z saulius 

The following automatic conversions were performed:

'_geom_bond_publ_flag' value 'YES' changed to 'yes' according to
/home/saulius/struct/CIF-dictionaries/cif_core.dic dictionary named
'cif_core.dic' version 2.4.1 from 2010-06-29 (14
times).

'_geom_bond_publ_flag' value 'NO' changed to 'no' according
to /home/saulius/struct/CIF-dictionaries/cif_core.dic dictionary
named 'cif_core.dic' version 2.4.1 from 2010-06-29 (39
times).

'_geom_angle_publ_flag' value 'YES' changed to 'yes'
according to /home/saulius/struct/CIF-dictionaries/cif_core.dic
dictionary named 'cif_core.dic' version 2.4.1 from 2010-06-29 (18
times).

'_geom_angle_publ_flag' value 'NO' changed to 'no' according
to /home/saulius/struct/CIF-dictionaries/cif_core.dic dictionary
named 'cif_core.dic' version 2.4.1 from 2010-06-29 (74
times).

'_geom_torsion_publ_flag' value 'NO' changed to 'no'
according to /home/saulius/struct/CIF-dictionaries/cif_core.dic
dictionary named 'cif_core.dic' version 2.4.1 from 2010-06-29 (46
times).

Automatic conversion script
Id: cif_fix_values 1715 2011-07-08 13:25:40Z adriana 
;
_cod_original_sg_symbol_H-M 'P 2/n'
_cod_database_code 2012135
_cod_database_fobs_code 2012135

loop_
_symmetry_equiv_pos_as_xyz
'x, y, z'
'-x+1/2, y, -z+1/2'
'-x, -y, -z'
'x-1/2, -y, z-1/2'

loop_
_atom_site_label
_atom_site_fract_x
_atom_site_fract_y
_atom_site_fract_z
_atom_site_U_iso_or_equiv
_atom_site_adp_type
_atom_site_calc_flag
_atom_site_refinement_flags
_atom_site_occupancy
_atom_site_disorder_assembly
_atom_site_disorder_group
_atom_site_type_symbol
S1 .44043(8) .73110(9) .09126(4) .0288(2) Uani d . 1 . . S
S2 .55434(8) .66118(9) .39870(4) .0296(2) Uani d . 1 . . S
O1 .3355(2) .7897(2) .05851(11) .0371(6) Uani d . 1 . . O
O2 .5580(2) .7885(3) .08700(11) .0374(6) Uani d . 1 . . O
O3 .4355(2) .6062(3) .40219(11) .0376(6) Uani d . 1 . . O
O4 .6586(2) .5992(3) .43060(11) .0394(7) Uani d . 1 . . O
N1 .4215(2) .7556(3) .16913(13) .0318(7) Uani d . 1 . . N
N2 .5732(2) .6425(3) .32075(13) .0334(7) Uani d . 1 . . N
F1 .30386(18) .7000(3) .17801(10) .0469(6) Uani d . 1 . . F
F2 .69174(18) .6982(3) .31291(10) .0507(6) Uani d . 1 . . F
C1 .5056(3) .6782(4) .21174(15) .0335(8) Uani d . 1 . . C
H1A .5888 .6957 .2021 .04 Uiso calc R 1 . . H
H1B .4897 .5802 .2069 .04 Uiso calc R 1 . . H
C2 .4895(3) .7215(4) .27823(15) .0339(8) Uani d . 1 . . C
H2A .5063 .8193 .2833 .041 Uiso calc R 1 . . H
H2B .4061 .7047 .2878 .041 Uiso calc R 1 . . H
C3 .4433(3) .5535(3) .07972(14) .0261(8) Uani d . 1 . . C
C4 .3341(3) .4847(4) .06630(16) .0333(9) Uani d . 1 . . C
H4 .2611 .5331 .0602 .04 Uiso calc R 1 . . H
C5 .3358(3) .3441(4) .06220(16) .0374(9) Uani d . 1 . . C
H5 .2629 .2968 .0529 .045 Uiso calc R 1 . . H
C6 .4435(4) .2705(4) .07166(16) .0361(9) Uani d . 1 . . C
C7 .5514(3) .3431(4) .08387(16) .0367(9) Uani d . 1 . . C
H7 .6246 .2948 .0895 .044 Uiso calc R 1 . . H
C8 .5532(3) .4838(4) .08793(16) .0325(8) Uani d . 1 . . C
H8 .6263 .5314 .096 .039 Uiso calc R 1 . . H
C9 .4425(4) .1149(4) .0684(2) .0541(12) Uani d . 1 . . C
H9A .4153 .0781 .1065 .081 Uiso calc R 1 . . H
H9B .5234 .082 .0632 .081 Uiso calc R 1 . . H
H9C .3882 .0855 .0334 .081 Uiso calc R 1 . . H
C10 .5556(3) .8378(3) .41312(15) .0275(8) Uani d . 1 . . C
C11 .4480(3) .9117(4) .40652(16) .0320(8) Uani d . 1 . . C
H11 .374 .867 .3967 .038 Uiso calc R 1 . . H
C12 .4519(3) 1.0521(4) .41466(16) .0367(9) Uani d . 1 . . C
H12 .3797 1.1025 .4101 .044 Uiso calc R 1 . . H
C13 .5612(4) 1.1203(4) .42947(16) .0358(9) Uani d . 1 . . C
C14 .6681(3) 1.0424(4) .43703(16) .0379(9) Uani d . 1 . . C
H14 .7419 1.0865 .4482 .045 Uiso calc R 1 . . H
C15 .6667(3) .9027(4) .42838(16) .0325(8) Uani d . 1 . . C
H15 .7388 .8521 .4326 .039 Uiso calc R 1 . . H
C16 .5664(4) 1.2734(4) .4374(2) .0538(12) Uani d . 1 . . C
H16A .6176 1.2958 .4746 .081 Uiso calc R 1 . . H
H16B .4857 1.3084 .4412 .081 Uiso calc R 1 . . H
H16C .5993 1.3144 .4016 .081 Uiso calc R 1 . . H
C1A .7322(13) .1319(14) .2707(5) .111(5) Uani d PDU .5 A -1 C
H1A1 .7019 .1311 .3125 .133 Uiso calc PR .5 A -1 H
Cl1A .7819(8) .3068(5) .2331(3) .167(3) Uani d PDU .5 A -1 Cl
Cl2A .6507(5) .0434(6) .2067(2) .1073(15) Uani d PDU .5 A -1 Cl
Cl3A .8873(8) .0958(11) .2615(4) .224(4) Uani d PDU .5 A -1 Cl
C1B .2276(14) .2717(13) .2700(5) .104(5) Uani d PDU .5 B -2 C
H1B1 .191 .301 .3081 .125 Uiso calc PR .5 B -2 H
Cl1B .2203(10) .1003(4) .2645(5) .157(4) Uani d PDU .5 B -2 Cl
Cl2B .1552(6) .3600(7) .2045(2) .0919(14) Uani d PDU .5 B -2 Cl
Cl3B .3801(9) .3230(12) .2748(5) .222(5) Uani d PDU .5 B -2 Cl

loop_
_atom_site_aniso_label
_atom_site_aniso_U_11
_atom_site_aniso_U_22
_atom_site_aniso_U_33
_atom_site_aniso_U_12
_atom_site_aniso_U_13
_atom_site_aniso_U_23
S1 .0290(5) .0237(5) .0335(5) .0003(4) .0008(4) -.0001(4)
S2 .0270(5) .0279(5) .0336(5) .0003(4) .0004(4) -.0029(4)
O1 .0368(15) .0325(14) .0405(14) .0067(12) -.0048(11) .0037(11)
O2 .0327(15) .0322(14) .0476(15) -.0067(12) .0061(12) -.0015(11)
O3 .0302(14) .0372(15) .0457(15) -.0092(12) .0056(11) -.0018(12)
O4 .0370(16) .0342(15) .0451(15) .0055(12) -.0078(12) -.0001(12)
N1 .0231(16) .0346(17) .0377(16) .0002(14) .0024(12) -.0060(14)
N2 .0203(16) .0418(18) .0378(17) .0035(14) .0014(12) -.0050(14)
F1 .0231(11) .0726(16) .0455(13) -.0024(11) .0065(9) -.0049(11)
F2 .0242(12) .0849(18) .0436(12) -.0050(12) .0063(9) -.0087(12)
C1 .028(2) .037(2) .0356(19) .0037(17) .0018(15) -.0067(16)
C2 .031(2) .037(2) .0344(19) .0028(17) .0016(15) -.0037(16)
C3 .0265(19) .0268(18) .0252(17) .0009(16) .0036(14) -.0016(14)
C4 .028(2) .033(2) .038(2) .0020(17) -.0016(15) -.0001(16)
C5 .037(2) .033(2) .041(2) -.0085(18) -.0028(17) -.0032(17)
C6 .050(3) .028(2) .0310(19) .0003(19) .0055(17) -.0014(16)
C7 .035(2) .038(2) .037(2) .0134(18) .0002(16) -.0041(17)
C8 .026(2) .036(2) .035(2) .0029(17) -.0002(15) -.0052(16)
C9 .075(3) .029(2) .057(3) .003(2) .000(2) -.0056(19)
C10 .0275(19) .0269(19) .0282(18) -.0002(17) .0041(14) -.0018(15)
C11 .0243(19) .036(2) .035(2) .0014(16) .0027(15) -.0037(16)
C12 .037(2) .035(2) .038(2) .0098(18) .0018(16) -.0022(17)
C13 .050(2) .027(2) .0304(19) -.0052(19) .0046(17) -.0025(15)
C14 .032(2) .041(2) .040(2) -.0091(18) .0012(16) -.0045(17)
C15 .027(2) .036(2) .035(2) .0006(17) .0028(15) -.0024(16)
C16 .073(3) .034(2) .054(3) .001(2) .002(2) -.0018(19)
C1A .116(10) .160(12) .054(8) .023(10) -.021(8) -.007(6)
Cl1A .213(9) .148(3) .131(6) -.045(4) -.043(5) .023(3)
Cl2A .111(4) .128(3) .078(3) -.030(3) -.018(2) .005(2)
Cl3A .174(7) .280(11) .211(8) .077(7) -.020(6) -.102(7)
C1B .124(12) .127(10) .058(8) .017(10) -.015(8) .021(6)
Cl1B .178(10) .110(3) .169(9) -.030(4) -.058(6) .035(4)
Cl2B .107(3) .099(3) .0668(19) .029(2) -.0142(19) .0148(19)
Cl3B .178(8) .225(10) .246(11) -.076(7) -.073(7) .115(8)

loop_
_atom_type_symbol
_atom_type_description
_atom_type_scat_dispersion_real
_atom_type_scat_dispersion_imag
_atom_type_scat_source
C C .0033 .0016 'International Tables Vol C Tables 4.2.6.8 and 6.1.1.4'
H H 0 0 'International Tables Vol C Tables 4.2.6.8 and 6.1.1.4'
N N .0061 .0033 'International Tables Vol C Tables 4.2.6.8 and 6.1.1.4'
O O .0106 .006 'International Tables Vol C Tables 4.2.6.8 and 6.1.1.4'
F F .0171 .0103 'International Tables Vol C Tables 4.2.6.8 and 6.1.1.4'
S S .1246 .1234 'International Tables Vol C Tables 4.2.6.8 and 6.1.1.4'
Cl Cl .1484 .1585 'International Tables Vol C Tables 4.2.6.8 and 6.1.1.4'

loop_
_geom_angle_atom_site_label_1
_geom_angle_atom_site_label_2
_geom_angle_atom_site_label_3
_geom_angle
_geom_angle_publ_flag
O1 S1 O2 121.33(16) yes
O1 S1 N1 105.35(15) yes
O2 S1 N1 101.20(14) yes
O1 S1 C3 110.51(16) yes
O2 S1 C3 110.60(16) yes
N1 S1 C3 106.26(15) yes
O4 S2 O3 121.78(16) yes
O4 S2 N2 105.39(15) yes
O3 S2 N2 101.51(14) yes
O4 S2 C10 109.75(16) yes
O3 S2 C10 110.72(16) yes
N2 S2 C10 106.13(15) yes
F1 N1 C1 105.0(3) yes
F1 N1 S1 105.22(18) yes
C1 N1 S1 114.6(2) yes
F2 N2 C2 105.2(3) yes
F2 N2 S2 105.10(19) yes
C2 N2 S2 115.6(2) yes
N1 C1 C2 109.2(3) no
N1 C1 H1A 109.8 no
C2 C1 H1A 109.8 no
N1 C1 H1B 109.8 no
C2 C1 H1B 109.8 no
H1A C1 H1B 108.3 no
N2 C2 C1 109.0(3) no
N2 C2 H2A 109.9 no
C1 C2 H2A 109.9 no
N2 C2 H2B 109.9 no
C1 C2 H2B 109.9 no
H2A C2 H2B 108.3 no
C8 C3 C4 121.7(3) no
C8 C3 S1 119.5(3) no
C4 C3 S1 118.8(3) no
C5 C4 C3 118.6(3) no
C5 C4 H4 120.7 no
C3 C4 H4 120.7 no
C4 C5 C6 121.4(4) no
C4 C5 H5 119.3 no
C6 C5 H5 119.3 no
C5 C6 C7 118.4(3) no
C5 C6 C9 120.4(4) no
C7 C6 C9 121.3(4) no
C8 C7 C6 121.8(3) no
C8 C7 H7 119.1 no
C6 C7 H7 119.1 no
C7 C8 C3 118.1(3) no
C7 C8 H8 120.9 no
C3 C8 H8 120.9 no
C6 C9 H9A 109.5 no
C6 C9 H9B 109.5 no
H9A C9 H9B 109.5 no
C6 C9 H9C 109.5 no
H9A C9 H9C 109.5 no
H9B C9 H9C 109.5 no
C11 C10 C15 121.2(3) no
C11 C10 S2 119.9(3) no
C15 C10 S2 118.8(3) no
C12 C11 C10 119.0(3) no
C12 C11 H11 120.5 no
C10 C11 H11 120.5 no
C11 C12 C13 121.3(4) no
C11 C12 H12 119.4 no
C13 C12 H12 119.4 no
C12 C13 C14 118.4(3) no
C12 C13 C16 121.6(4) no
C14 C13 C16 120.0(4) no
C15 C14 C13 121.4(3) no
C15 C14 H14 119.3 no
C13 C14 H14 119.3 no
C14 C15 C10 118.7(3) no
C14 C15 H15 120.6 no
C10 C15 H15 120.6 no
C13 C16 H16A 109.5 no
C13 C16 H16B 109.5 no
H16A C16 H16B 109.5 no
C13 C16 H16C 109.5 no
H16A C16 H16C 109.5 no
H16B C16 H16C 109.5 no
Cl3A C1A Cl2A 104.2(7) no
Cl3A C1A Cl1A 79.7(7) no
Cl2A C1A Cl1A 103.8(6) no
Cl3A C1A H1A1 120.4 no
Cl2A C1A H1A1 120.4 no
Cl1A C1A H1A1 120.4 no
C1A Cl1A Cl3A 46.4(4) no
C1A Cl3A Cl1A 53.9(5) no
Cl1B C1B Cl3B 109.2(9) no
Cl1B C1B Cl2B 114.2(9) no
Cl3B C1B Cl2B 105.9(7) no
Cl1B C1B H1B1 109.1 no
Cl3B C1B H1B1 109.1 no
Cl2B C1B H1B1 109.1 no

loop_
_geom_bond_atom_site_label_1
_geom_bond_atom_site_label_2
_geom_bond_site_symmetry_2
_geom_bond_distance
_geom_bond_publ_flag
S1 O1 . 1.417(2) yes
S1 O2 . 1.418(2) yes
S1 N1 . 1.712(3) yes
S1 C3 . 1.740(3) yes
S2 O4 . 1.417(2) yes
S2 O3 . 1.419(2) yes
S2 N2 . 1.706(3) yes
S2 C10 . 1.739(3) yes
N1 F1 . 1.428(3) yes
N1 C1 . 1.451(4) yes
N2 F2 . 1.433(3) yes
N2 C2 . 1.456(4) yes
C1 C2 . 1.507(5) yes
C1 H1A . .97 no
C1 H1B . .97 no
C2 H2A . .97 no
C2 H2B . .97 no
C3 C4 . 1.382(5) yes
C3 C8 . 1.382(5) no
C4 C5 . 1.366(5) no
C4 H4 . .93 no
C5 C6 . 1.383(5) no
C5 H5 . .93 ?
C6 C7 . 1.385(5) no
C6 C9 . 1.510(5) no
C7 C8 . 1.367(5) no
C7 H7 . .93 no
C8 H8 . .93 no
C9 H9A . .96 no
C9 H9B . .96 no
C9 H9C . .96 no
C10 C11 . 1.380(5) no
C10 C15 . 1.389(5) no
C11 C12 . 1.373(5) no
C11 H11 . .93 no
C12 C13 . 1.385(5) no
C12 H12 . .93 no
C13 C14 . 1.395(5) no
C13 C16 . 1.494(5) no
C14 C15 . 1.366(5) no
C14 H14 . .93 no
C15 H15 . .93 no
C16 H16A . .96 no
C16 H16B . .96 no
C16 H16C . .96 no
C1A Cl3A . 1.767(15) no
C1A Cl2A . 1.790(13) no
C1A Cl1A . 1.973(13) no
C1A H1A1 . .98 no
Cl1A Cl3A . 2.403(11) no
C1B Cl1B . 1.666(13) no
C1B Cl3B . 1.744(15) no
C1B Cl2B . 1.773(11) no
C1B H1B1 . .98 no

loop_
_geom_hbond_atom_site_label_D
_geom_hbond_atom_site_label_H
_geom_hbond_atom_site_label_A
_geom_hbond_site_symmetry_A
_geom_hbond_distance_DH
_geom_hbond_distance_HA
_geom_hbond_distance_DA
_geom_hbond_angle_DHA
_geom_hbond_publ_flag
C1 H1A F2 2_655 .97 2.46 3.418(4) 169 yes
C2 H2B F1 2_555 .97 2.48 3.439(4) 170 yes
C4 H4 O3 2_555 .93 2.47 3.311(4) 150 yes
C8 H8 O4 2_655 .93 2.56 3.415(4) 152 yes
C15 H15 O2 2_655 .93 2.39 3.265(4) 157 yes

loop_
_geom_torsion_atom_site_label_1
_geom_torsion_atom_site_label_2
_geom_torsion_atom_site_label_3
_geom_torsion_atom_site_label_4
_geom_torsion
_geom_torsion_publ_flag
O1 S1 N1 F1 52.9(2) no
O2 S1 N1 F1 -179.94(19) yes
C3 S1 N1 F1 -64.4(2) no
O1 S1 N1 C1 167.6(2) no
O2 S1 N1 C1 -65.2(3) no
C3 S1 N1 C1 50.4(3) yes
O4 S2 N2 F2 -53.0(2) no
O3 S2 N2 F2 179.1(2) yes
C10 S2 N2 F2 63.4(2) yes
O4 S2 N2 C2 -168.5(2) no
O3 S2 N2 C2 63.6(3) no
C10 S2 N2 C2 -52.2(3) no
F1 N1 C1 C2 -71.8(3) no
S1 N1 C1 C2 173.3(2) no
F2 N2 C2 C1 72.7(3) no
S2 N2 C2 C1 -171.8(2) no
N1 C1 C2 N2 179.4(3) yes
O1 S1 C3 C8 157.4(3) no
O2 S1 C3 C8 20.2(3) no
N1 S1 C3 C8 -88.8(3) no
O1 S1 C3 C4 -26.6(3) no
O2 S1 C3 C4 -163.7(3) no
N1 S1 C3 C4 87.2(3) no
C8 C3 C4 C5 1.1(5) no
S1 C3 C4 C5 -174.9(3) no
C3 C4 C5 C6 .5(5) no
C4 C5 C6 C7 -1.7(5) no
C4 C5 C6 C9 178.5(3) no
C5 C6 C7 C8 1.3(5) no
C9 C6 C7 C8 -178.9(3) no
C6 C7 C8 C3 .3(5) no
C4 C3 C8 C7 -1.5(5) no
S1 C3 C8 C7 174.5(3) no
O4 S2 C10 C11 -157.3(3) no
O3 S2 C10 C11 -20.0(3) no
N2 S2 C10 C11 89.3(3) no
O4 S2 C10 C15 25.7(3) no
O3 S2 C10 C15 162.9(3) no
N2 S2 C10 C15 -87.8(3) no
C15 C10 C11 C12 .7(5) no
S2 C10 C11 C12 -176.3(3) no
C10 C11 C12 C13 -.2(5) no
C11 C12 C13 C14 -1.0(5) no
C11 C12 C13 C16 179.0(4) no
C12 C13 C14 C15 1.9(5) no
C16 C13 C14 C15 -178.2(3) no
C13 C14 C15 C10 -1.4(5) no
C11 C10 C15 C14 .2(5) no
S2 C10 C15 C14 177.2(3) no
Cl2A C1A Cl1A Cl3A -102.3(7) no
Cl2A C1A Cl3A Cl1A 101.7(6) no
